data_7122399
loop_
_publ_author_name
'Xu, Kui'
'Yu, Bing'
'Li, Yuanyuan'
'Su, Huifang'
'Wang, Bingnan'
'Sun, Kai'
'Liu, Yuanyuan'
'Peng, Qiuchen'
'Hou, Hongwei'
'Li, Kai'

_publ_section_title
;
 Photo-induced free radical production in a tetraphenylethylene
 ligand-based metal-organic framework.
;
_journal_issue 92
_journal_name_full 'Chemical communications (Cambridge, England)'
_journal_page_first 12942
_journal_page_last 12945
_journal_paper_doi 10.1039/c8cc06662k
_journal_volume 54
_journal_year 2018
_chemical_formula_moiety 'C68 H64 Cd2 N4 O12'
_chemical_formula_sum 'C68 H64 Cd2 N4 O12'
_chemical_formula_weight 1354.03
_space_group_crystal_system monoclinic
_space_group_IT_number 14
_space_group_name_Hall '-P 2yn'
_space_group_name_H-M_alt 'P 1 21/n 1'
_symmetry_space_group_name_Hall '-P 2yn'
_symmetry_space_group_name_H-M 'P 1 21/n 1'
_atom_sites_solution_hydrogens geom
_atom_sites_solution_primary iterative
_audit_block_doi 10.5517/ccdc.csd.cc20cd71
_audit_creation_date 2018-07-19
_audit_creation_method
;
Olex2 1.2-beta
(compiled 2018.05.29 svn.r3508 for OlexSys, GUI svn.r5506)
;
_audit_update_record
;
2018-07-25 deposited with the CCDC.
2018-09-28 downloaded from the CCDC.
;
_cell_angle_alpha 90
_cell_angle_beta 102.86(2)
_cell_angle_gamma 90
_cell_formula_units_Z 4
_cell_length_a 17.222(8)
_cell_length_b 10.281(4)
_cell_length_c 36.345(18)
_cell_measurement_reflns_used 9790
_cell_measurement_temperature 150(2)
_cell_measurement_theta_max 27.47
_cell_measurement_theta_min 2.29
_cell_volume 6274(5)
_computing_cell_refinement 'SAINT v8.37A (Bruker, 2015)'
_computing_data_reduction 'SAINT v8.37A (Bruker, 2015)'
_computing_molecular_graphics 'Olex2 (Dolomanov et al., 2009)'
_computing_publication_material 'Olex2 (Dolomanov et al., 2009)'
_computing_structure_refinement 'ShelXL (Sheldrick, 2015)'
_computing_structure_solution 'olex2.solve (Bourhis et al., 2015)'
_diffrn_ambient_temperature 150.15
_diffrn_measured_fraction_theta_full 0.999
_diffrn_measured_fraction_theta_max 0.992
_diffrn_measurement_device_type 'Bruker APEX-II CCD'
_diffrn_measurement_method '\f and \w scans'
_diffrn_radiation_type MoK\a
_diffrn_radiation_wavelength 0.71073
_diffrn_reflns_av_R_equivalents 0.0545
_diffrn_reflns_av_unetI/netI 0.0379
_diffrn_reflns_Laue_measured_fraction_full 0.999
_diffrn_reflns_Laue_measured_fraction_max 0.992
_diffrn_reflns_limit_h_max 21
_diffrn_reflns_limit_h_min -22
_diffrn_reflns_limit_k_max 13
_diffrn_reflns_limit_k_min -13
_diffrn_reflns_limit_l_max 47
_diffrn_reflns_limit_l_min -45
_diffrn_reflns_number 109752
_diffrn_reflns_point_group_measured_fraction_full 0.999
_diffrn_reflns_point_group_measured_fraction_max 0.992
_diffrn_reflns_theta_full 25.242
_diffrn_reflns_theta_max 27.627
_diffrn_reflns_theta_min 2.063
_diffrn_standards_number 0
_exptl_absorpt_coefficient_mu 0.743
_exptl_absorpt_correction_T_max 0.7456
_exptl_absorpt_correction_T_min 0.6686
_exptl_absorpt_process_details
;
SADABS-2016/2 (Bruker,2016/2) was used for absorption correction.
wR2(int) was 0.1031 before and 0.0648 after correction.
The Ratio of minimum to maximum transmission is 0.8967.
The \l/2 correction factor is Not present.
;
_exptl_crystal_density_diffrn 1.433
_exptl_crystal_description block
_exptl_crystal_F_000 2768
_exptl_crystal_size_max 0.13
_exptl_crystal_size_mid 0.13
_exptl_crystal_size_min 0.13
_refine_diff_density_max 2.205
_refine_diff_density_min -1.480
_refine_diff_density_rms 0.133
_refine_ls_extinction_method none
_refine_ls_goodness_of_fit_ref 1.145
_refine_ls_hydrogen_treatment constr
_refine_ls_matrix_type full
_refine_ls_number_parameters 749
_refine_ls_number_reflns 14493
_refine_ls_number_restraints 1683
_refine_ls_restrained_S_all 1.181
_refine_ls_R_factor_all 0.1069
_refine_ls_R_factor_gt 0.0857
_refine_ls_shift/su_max 0.002
_refine_ls_shift/su_mean 0.000
_refine_ls_structure_factor_coef Fsqd
_refine_ls_weighting_details 'w=1/[\s^2^(Fo^2^)+(0.0541P)^2^+47.5237P] where P=(Fo^2^+2Fc^2^)/3'
_refine_ls_weighting_scheme calc
_refine_ls_wR_factor_gt 0.1939
_refine_ls_wR_factor_ref 0.2043
_reflns_Friedel_coverage 0.000
_reflns_number_gt 11426
_reflns_number_total 14493
_reflns_threshold_expression 'I > 2\s(I)'
_cod_data_source_file c8cc06662k4.cif
_cod_data_source_block a
_cod_depositor_comments 'Adding full bibliography for 7122399.cif.'
_cod_database_code 7122399
_shelx_shelxl_version_number 2016/6
_shelx_space_group_comment
;
The symmetry employed for this shelxl refinement is uniquely defined
by the following loop, which should always be used as a source of
symmetry information in preference to the above space-group names.
They are only intended as comments.
;
_shelx_estimated_absorpt_t_max 0.910
_shelx_estimated_absorpt_t_min 0.910
_olex2_refinement_description
;
1. Fixed Uiso
 At 1.2 times of:
  All C(H) groups
 At 1.5 times of:
  All C(H,H,H) groups
2. Restrained distances
 C24-C31
 1.5 with sigma of 0.01
3. Rigid bond restraints
 C17, C23
 with sigma for 1-2 distances of 0.01 and sigma for 1-3 distances of 0.005
 C24, C31
 with sigma for 1-2 distances of 0.02 and sigma for 1-3 distances of 0.01
4. Uiso/Uaniso restraints and constraints
C1 \\sim C2 \\sim C3 \\sim C4 \\sim C5 \\sim C5' \\sim C6 \\sim C7 \\sim C8
\\sim C9 \\sim C10 \\sim C11 \\sim C12 \\sim C13 \\sim C14 \\sim C15 \\sim C16
\\sim C17 \\sim C18 \\sim C19 \\sim C20 \\sim C21 \\sim C22 \\sim C23 \\sim C24
\\sim C25 \\sim C26 \\sim C27 \\sim C28 \\sim C29 \\sim C30 \\sim C31 \\sim C32
\\sim C33 \\sim C34 \\sim C35 \\sim C36 \\sim C37 \\sim C38 \\sim C39 \\sim C40
\\sim C41 \\sim C42 \\sim C43 \\sim C44 \\sim C45 \\sim C46 \\sim C47 \\sim C48
\\sim C49 \\sim C50 \\sim C51 \\sim C52 \\sim C53 \\sim C54 \\sim C55 \\sim C56
\\sim C57 \\sim C58 \\sim C59 \\sim C60 \\sim C61 \\sim C62 \\sim C63 \\sim C64
\\sim C65 \\sim C66 \\sim C67 \\sim C68 \\sim N1 \\sim N2 \\sim N3 \\sim N4:
within 3.8A with sigma of 0.01 and sigma for terminal atoms of 0.02
5. Others
 Fixed Sof: C5(0.5) H5a(0.5) H5b(0.5) H5c(0.5) C5'(0.5) H5'a(0.5) H5'b(0.5)
 H5'c(0.5)
6.a Me refined with riding coordinates:
 C2(H2a,H2b,H2c), C5(H5a,H5b,H5c), C5'(H5'a,H5'b,H5'c), C6(H6a,H6b,H6c),
 C8(H8a,H8b,H8c), C9(H9a,H9b,H9c), C11(H11a,H11b,H11c), C12(H12a,H12b,H12c)
6.b Aromatic/amide H refined with riding coordinates:
 C1(H1), C4(H4), C7(H7), C10(H10), C15(H15), C18(H18), C19(H19), C20(H20),
 C21(H21), C22(H22), C26(H26), C27(H27), C28(H28), C29(H29), C30(H30), C32(H32),
  C33(H33), C34(H34), C35(H35), C36(H36), C37(H37), C39(H39), C43(H43),
 C47(H47), C48(H48), C49(H49), C50(H50), C51(H51), C53(H53), C54(H54), C55(H55),
  C56(H56), C57(H57), C60(H60), C61(H61), C62(H62), C63(H63), C64(H64),
 C65(H65), C67(H67)
6.c Fitted hexagon refined as free rotating group:
 C18(C19,C20,C21,C22,C23), C25(C26,C27,C28,C29,C30), C31(C32,C33,C34,C35,C36)
6.d Idealised Me refined as rotating group:
 C3(H3a,H3b,H3c)
;
_olex2_submission_special_instructions 'No special instructions were received'

loop_
_space_group_symop_operation_xyz
'x, y, z'
'-x+1/2, y+1/2, -z+1/2'
'-x, -y, -z'
'x-1/2, -y-1/2, z-1/2'

loop_
_atom_site_label
_atom_site_type_symbol
_atom_site_fract_x
_atom_site_fract_y
_atom_site_fract_z
_atom_site_U_iso_or_equiv
_atom_site_adp_type
_atom_site_occupancy
_atom_site_site_symmetry_order
_atom_site_calc_flag
_atom_site_refinement_flags_posn
_atom_site_refinement_flags_adp
_atom_site_refinement_flags_occupancy
_atom_site_disorder_assembly
_atom_site_disorder_group
Cd1 Cd 0.74661(3) 0.42010(4) 0.53436(2) 0.03121(13) Uani 1 1 d . . . . .
Cd2 Cd 0.75075(3) 0.10348(4) 0.46305(2) 0.03246(13) Uani 1 1 d . . . . .
N1 N 0.4944(4) 0.1728(9) 0.4497(2) 0.074(2) Uani 1 1 d . U . . .
N2 N 0.9865(6) 0.1098(13) 0.4331(3) 0.112(3) Uani 1 1 d . U . . .
N3 N 1.0055(6) 0.3758(13) 0.5465(3) 0.101(3) Uani 1 1 d . U . . .
N4 N 0.5146(5) 0.3440(10) 0.5654(2) 0.079(2) Uani 1 1 d . U . . .
O1 O 0.6180(3) 0.0897(6) 0.46562(19) 0.0657(16) Uani 1 1 d . . . . .
O2 O 0.8896(3) 0.1189(7) 0.46472(18) 0.0644(16) Uani 1 1 d . . . . .
O3 O 0.8799(4) 0.4416(7) 0.53501(19) 0.0692(17) Uani 1 1 d . . . . .
O4 O 0.6082(3) 0.3909(6) 0.53256(16) 0.0557(14) Uani 1 1 d . . . . .
O5 O 0.7418(3) 0.2745(4) 0.42521(15) 0.0518(14) Uani 1 1 d . . . . .
O6 O 0.7168(4) 0.3896(5) 0.47244(13) 0.0555(15) Uani 1 1 d . . . . .
O7 O 0.7567(3) 0.2466(4) 0.57044(14) 0.0459(12) Uani 1 1 d . . . . .
O8 O 0.7885(3) 0.1290(5) 0.52502(12) 0.0454(12) Uani 1 1 d . . . . .
O9 O 0.7546(4) 0.8787(4) 0.46599(13) 0.0560(15) Uani 1 1 d . . . . .
O10 O 0.7369(4) 0.9666(4) 0.40990(13) 0.0569(15) Uani 1 1 d . . . . .
O11 O 0.7380(3) -0.3584(4) 0.53232(12) 0.0480(13) Uani 1 1 d . . . . .
O12 O 0.7579(3) -0.4449(4) 0.58896(12) 0.0451(12) Uani 1 1 d . . . . .
C1 C 0.5734(5) 0.1805(10) 0.4572(3) 0.0628(19) Uani 1 1 d . U . . .
H1 H 0.595944 0.262129 0.455855 0.075 Uiso 1 1 calc R . . . .
C2 C 0.4478(6) 0.2877(13) 0.4361(4) 0.099(3) Uani 1 1 d . U . . .
H2A H 0.392079 0.267266 0.431952 0.148 Uiso 1 1 calc R . . . .
H2B H 0.460450 0.355740 0.454542 0.148 Uiso 1 1 calc R . . . .
H2C H 0.459893 0.315933 0.412847 0.148 Uiso 1 1 calc R . . . .
C3 C 0.4551(6) 0.0507(13) 0.4506(3) 0.093(3) Uani 1 1 d . U . . .
H3A H 0.492769 -0.018663 0.451557 0.139 Uiso 1 1 calc GR . . . .
H3B H 0.413267 0.041851 0.428386 0.139 Uiso 1 1 calc GR . . . .
H3C H 0.432850 0.047046 0.472600 0.139 Uiso 1 1 calc GR . . . .
C4 C 0.9126(7) 0.1142(16) 0.4362(3) 0.110(3) Uani 1 1 d . U . . .
H4 H 0.873860 0.113707 0.413876 0.132 Uiso 1 1 calc R . . . .
C5 C 1.0119(16) 0.175(4) 0.3998(8) 0.120(5) Uani 0.5 1 d . U P A 1
H5A H 1.067930 0.161947 0.402065 0.180 Uiso 0.5 1 calc R . P A 1
H5B H 0.982967 0.136851 0.376683 0.180 Uiso 0.5 1 calc R . P A 1
H5C H 1.000625 0.266190 0.399883 0.180 Uiso 0.5 1 calc R . P A 1
C5' C 1.0090(16) 0.046(4) 0.3974(7) 0.121(5) Uani 0.5 1 d . U P A 2
H5'A H 1.065586 0.051353 0.399759 0.181 Uiso 0.5 1 calc R . P A 2
H5'B H 0.992790 -0.043341 0.395544 0.181 Uiso 0.5 1 calc R . P A 2
H5'C H 0.982410 0.091845 0.375083 0.181 Uiso 0.5 1 calc R . P A 2
C6 C 1.0518(8) 0.1120(17) 0.4645(4) 0.127(4) Uani 1 1 d . U . . .
H6A H 1.100532 0.107942 0.455859 0.191 Uiso 1 1 calc R . . . .
H6B H 1.050580 0.190919 0.478464 0.191 Uiso 1 1 calc R . . . .
H6C H 1.048677 0.038665 0.480432 0.191 Uiso 1 1 calc R . . . .
C7 C 0.9252(6) 0.3581(13) 0.5391(3) 0.078(2) Uani 1 1 d . U . . .
H7 H 0.905962 0.273338 0.537096 0.093 Uiso 1 1 calc R . . . .
C8 C 1.0385(8) 0.5024(16) 0.5527(4) 0.119(4) Uani 1 1 d . U . . .
H8A H 1.095500 0.496936 0.557531 0.178 Uiso 1 1 calc R . . . .
H8B H 1.019326 0.554915 0.530702 0.178 Uiso 1 1 calc R . . . .
H8C H 1.022964 0.541014 0.574007 0.178 Uiso 1 1 calc R . . . .
C9 C 1.0561(9) 0.2628(18) 0.5545(5) 0.143(4) Uani 1 1 d . U . . .
H9A H 1.110915 0.289390 0.559191 0.215 Uiso 1 1 calc R . . . .
H9B H 1.046290 0.218947 0.576292 0.215 Uiso 1 1 calc R . . . .
H9C H 1.044951 0.205009 0.533202 0.215 Uiso 1 1 calc R . . . .
C10 C 0.5862(6) 0.3591(12) 0.5611(3) 0.081(3) Uani 1 1 d . U . . .
H10 H 0.626463 0.344040 0.582374 0.097 Uiso 1 1 calc R . . . .
C11 C 0.4478(6) 0.3617(15) 0.5341(3) 0.106(3) Uani 1 1 d . U . . .
H11A H 0.399311 0.346631 0.542338 0.160 Uiso 1 1 calc R . . . .
H11B H 0.448018 0.448905 0.524736 0.160 Uiso 1 1 calc R . . . .
H11C H 0.451462 0.301259 0.514444 0.160 Uiso 1 1 calc R . . . .
C12 C 0.4931(8) 0.3100(17) 0.6003(4) 0.120(4) Uani 1 1 d . U . . .
H12A H 0.436175 0.304522 0.596253 0.180 Uiso 1 1 calc R . . . .
H12B H 0.516237 0.227531 0.608967 0.180 Uiso 1 1 calc R . . . .
H12C H 0.512537 0.375430 0.618928 0.180 Uiso 1 1 calc R . . . .
C13 C 0.7339(4) 0.3805(6) 0.44052(18) 0.0335(12) Uani 1 1 d . U . . .
C14 C 0.7397(4) 0.5037(5) 0.41871(17) 0.0300(11) Uani 1 1 d . U . . .
C15 C 0.7491(5) 0.4923(7) 0.3819(2) 0.0436(12) Uani 1 1 d . U . . .
H15 H 0.752139 0.410324 0.371501 0.052 Uiso 1 1 calc R . . . .
C16 C 0.7541(5) 0.6018(7) 0.3608(2) 0.0497(12) Uani 1 1 d . U . . .
C17 C 0.7805(6) 0.5856(9) 0.3227(3) 0.0691(14) Uani 1 1 d . U . . .
C18 C 0.9281(4) 0.6126(6) 0.3442(2) 0.0833(17) Uani 1 1 d . U . . .
H18 H 0.918843 0.698124 0.350370 0.100 Uiso 1 1 calc R . . . .
C19 C 1.0044(4) 0.5609(8) 0.3543(2) 0.094(2) Uani 1 1 d G U . . .
H19 H 1.046277 0.611747 0.367262 0.112 Uiso 1 1 calc R . . . .
C20 C 1.0182(3) 0.4331(8) 0.3450(2) 0.104(2) Uani 1 1 d G U . . .
H20 H 1.069255 0.398459 0.351753 0.124 Uiso 1 1 calc R . . . .
C21 C 0.9556(5) 0.3570(6) 0.3256(2) 0.108(2) Uani 1 1 d G U . . .
H21 H 0.964797 0.271546 0.319353 0.129 Uiso 1 1 calc R . . . .
C22 C 0.8792(4) 0.4088(6) 0.3154(2) 0.0814(17) Uani 1 1 d G U . . .
H22 H 0.837362 0.357921 0.302460 0.098 Uiso 1 1 calc R . . . .
C23 C 0.8655(3) 0.5366(7) 0.32474(19) 0.0672(14) Uani 1 1 d G U . . .
C24 C 0.7362(5) 0.6152(9) 0.2931(3) 0.0703(14) Uani 1 1 d D U . . .
C25 C 0.7614(4) 0.6012(6) 0.25492(12) 0.0629(14) Uani 1 1 d . U . . .
C26 C 0.8273(3) 0.6606(7) 0.24598(15) 0.0765(16) Uani 1 1 d G U . . .
H26 H 0.865775 0.699303 0.264853 0.092 Uiso 1 1 calc R . . . .
C27 C 0.8359(4) 0.6620(7) 0.20884(18) 0.083(2) Uani 1 1 d G U . . .
H27 H 0.879974 0.701721 0.202860 0.100 Uiso 1 1 calc R . . . .
C28 C 0.7784(4) 0.6041(7) 0.18064(13) 0.080(2) Uani 1 1 d G U . . .
H28 H 0.784109 0.605074 0.155788 0.096 Uiso 1 1 calc R . . . .
C29 C 0.7125(4) 0.5448(7) 0.18958(15) 0.082(2) Uani 1 1 d G U . . .
H29 H 0.674044 0.506009 0.170709 0.098 Uiso 1 1 calc R . . . .
C30 C 0.7040(3) 0.5433(6) 0.22672(17) 0.0716(16) Uani 1 1 d G U . . .
H30 H 0.659843 0.503589 0.232701 0.086 Uiso 1 1 calc R . . . .
C31 C 0.6513(3) 0.6620(5) 0.29381(17) 0.0568(13) Uani 1 1 d D U . . .
C32 C 0.6331(3) 0.7878(5) 0.28067(19) 0.0688(15) Uani 1 1 d G U . . .
H32 H 0.672253 0.839767 0.274257 0.083 Uiso 1 1 calc R . . . .
C33 C 0.5563(4) 0.8360(5) 0.2771(2) 0.086(2) Uani 1 1 d G U . . .
H33 H 0.544180 0.920117 0.268327 0.103 Uiso 1 1 calc R . . . .
C34 C 0.4978(3) 0.7583(6) 0.2867(2) 0.085(2) Uani 1 1 d G U . . .
H34 H 0.446449 0.790513 0.284324 0.102 Uiso 1 1 calc R . . . .
C35 C 0.5160(3) 0.6325(6) 0.2998(2) 0.081(2) Uani 1 1 d G U . . .
H35 H 0.476789 0.580556 0.306251 0.097 Uiso 1 1 calc R . . . .
C36 C 0.5927(4) 0.5844(4) 0.30339(18) 0.0671(15) Uani 1 1 d G U . . .
H36 H 0.604862 0.500203 0.312181 0.081 Uiso 1 1 calc R . . . .
C37 C 0.7472(5) 0.7261(7) 0.3762(2) 0.0478(12) Uani 1 1 d . U . . .
H37 H 0.746561 0.800385 0.361545 0.057 Uiso 1 1 calc R . . . .
C38 C 0.7414(4) 0.7359(5) 0.41351(17) 0.0308(11) Uani 1 1 d . U . . .
C39 C 0.7379(4) 0.6258(5) 0.43481(16) 0.0277(10) Uani 1 1 d . U . . .
H39 H 0.734411 0.633448 0.459886 0.033 Uiso 1 1 calc R . . . .
C40 C 0.7436(4) 0.8700(6) 0.43119(17) 0.0339(12) Uani 1 1 d . U . . .
C41 C 0.7685(4) 0.1393(6) 0.55598(17) 0.0311(11) Uani 1 1 d . U . . .
C42 C 0.7617(4) 0.0183(5) 0.57829(16) 0.0267(10) Uani 1 1 d . U . . .
C43 C 0.7587(4) 0.0323(6) 0.61625(17) 0.0329(10) Uani 1 1 d . U . . .
H43 H 0.760104 0.114960 0.626756 0.039 Uiso 1 1 calc R . . . .
C44 C 0.7537(4) -0.0752(6) 0.63819(19) 0.0406(11) Uani 1 1 d . U . . .
C45 C 0.7660(5) -0.0580(8) 0.6809(2) 0.0538(12) Uani 1 1 d . U . . .
C46 C 0.8474(5) 0.0037(8) 0.6992(2) 0.0514(13) Uani 1 1 d . U . . .
C47 C 0.9127(5) -0.0635(9) 0.6921(3) 0.0633(15) Uani 1 1 d . U . . .
H47 H 0.905876 -0.144893 0.680614 0.076 Uiso 1 1 calc R . . . .
C48 C 0.9872(6) -0.0087(11) 0.7020(3) 0.0789(19) Uani 1 1 d . U . . .
H48 H 1.030624 -0.050671 0.696067 0.095 Uiso 1 1 calc R . . . .
C49 C 0.9976(7) 0.1094(11) 0.7211(3) 0.084(2) Uani 1 1 d . U . . .
H49 H 1.048352 0.143714 0.729710 0.101 Uiso 1 1 calc R . . . .
C50 C 0.9338(7) 0.1727(11) 0.7268(3) 0.083(2) Uani 1 1 d . U . . .
H50 H 0.940432 0.254306 0.738163 0.099 Uiso 1 1 calc R . . . .
C51 C 0.8591(6) 0.1211(9) 0.7165(2) 0.0642(15) Uani 1 1 d . U . . .
H51 H 0.815954 0.166894 0.721404 0.077 Uiso 1 1 calc R . . . .
C52 C 0.7143(6) -0.0847(8) 0.6989(2) 0.0587(13) Uani 1 1 d . U . . .
C53 C 0.7902(6) -0.1258(10) 0.7658(2) 0.0681(15) Uani 1 1 d . U . . .
H53 H 0.828485 -0.170459 0.756278 0.082 Uiso 1 1 calc R . . . .
C54 C 0.7973(7) -0.1170(11) 0.8043(3) 0.0796(19) Uani 1 1 d . U . . .
H54 H 0.841514 -0.153765 0.820328 0.095 Uiso 1 1 calc R . . . .
C55 C 0.7449(7) -0.0599(11) 0.8187(3) 0.080(2) Uani 1 1 d . U . . .
H55 H 0.752135 -0.056556 0.844770 0.096 Uiso 1 1 calc R . . . .
C56 C 0.6788(7) -0.0039(11) 0.7967(3) 0.080(2) Uani 1 1 d . U . . .
H56 H 0.641072 0.036981 0.807479 0.096 Uiso 1 1 calc R . . . .
C57 C 0.6692(6) -0.0101(10) 0.7562(3) 0.0722(16) Uani 1 1 d . U . . .
H57 H 0.624372 0.025411 0.740294 0.087 Uiso 1 1 calc R . . . .
C58 C 0.7271(6) -0.0690(9) 0.7415(2) 0.0632(14) Uani 1 1 d . U . . .
C59 C 0.6309(5) -0.1273(9) 0.6770(2) 0.0578(14) Uani 1 1 d . U . . .
C60 C 0.6075(6) -0.2540(10) 0.6816(3) 0.0698(15) Uani 1 1 d . U . . .
H60 H 0.643172 -0.313856 0.695193 0.084 Uiso 1 1 calc R . . . .
C61 C 0.5280(7) -0.2904(12) 0.6653(3) 0.085(2) Uani 1 1 d . U . . .
H61 H 0.510511 -0.374847 0.667812 0.102 Uiso 1 1 calc R . . . .
C62 C 0.4770(7) -0.1986(12) 0.6457(3) 0.081(2) Uani 1 1 d . U . . .
H62 H 0.424960 -0.222781 0.634673 0.097 Uiso 1 1 calc R . . . .
C63 C 0.4986(6) -0.0806(11) 0.6419(3) 0.077(2) Uani 1 1 d . U . . .
H63 H 0.461978 -0.020813 0.628977 0.093 Uiso 1 1 calc R . . . .
C64 C 0.5755(6) -0.0422(10) 0.6569(3) 0.0676(16) Uani 1 1 d . U . . .
H64 H 0.590454 0.043009 0.653379 0.081 Uiso 1 1 calc R . . . .
C65 C 0.7510(4) -0.1994(6) 0.62193(18) 0.0379(11) Uani 1 1 d . U . . .
H65 H 0.747155 -0.272670 0.636411 0.045 Uiso 1 1 calc R . . . .
C66 C 0.7539(4) -0.2130(5) 0.58429(16) 0.0270(10) Uani 1 1 d . U . . .
C67 C 0.7597(3) -0.1043(5) 0.56236(16) 0.0262(10) Uani 1 1 d . U . . .
H67 H 0.762207 -0.113793 0.537201 0.031 Uiso 1 1 calc R . . . .
C68 C 0.7511(4) -0.3482(5) 0.56748(16) 0.0292(11) Uani 1 1 d . U . . .

loop_
_atom_site_aniso_label
_atom_site_aniso_U_11
_atom_site_aniso_U_22
_atom_site_aniso_U_33
_atom_site_aniso_U_23
_atom_site_aniso_U_13
_atom_site_aniso_U_12
Cd1 0.0466(3) 0.0194(2) 0.0274(2) -0.00089(16) 0.00777(18) -0.00056(18)
Cd2 0.0466(3) 0.0223(2) 0.0299(2) -0.00057(17) 0.01150(19) 0.00350(19)
N1 0.039(4) 0.104(5) 0.076(4) -0.028(4) 0.008(3) -0.001(4)
N2 0.076(5) 0.192(8) 0.078(5) 0.032(6) 0.036(4) 0.021(6)
N3 0.062(5) 0.138(7) 0.094(5) -0.018(5) 0.000(4) 0.003(5)
N4 0.052(4) 0.119(6) 0.073(4) 0.026(4) 0.025(4) 0.014(4)
O1 0.048(3) 0.070(4) 0.083(4) 0.005(3) 0.020(3) 0.004(3)
O2 0.048(3) 0.083(4) 0.067(4) 0.004(3) 0.023(3) 0.006(3)
O3 0.048(3) 0.076(4) 0.086(5) 0.009(4) 0.020(3) 0.001(3)
O4 0.048(3) 0.062(4) 0.059(3) 0.006(3) 0.016(3) -0.004(3)
O5 0.085(4) 0.015(2) 0.064(3) -0.001(2) 0.034(3) 0.008(2)
O6 0.103(4) 0.035(3) 0.028(2) 0.003(2) 0.013(3) -0.020(3)
O7 0.074(4) 0.016(2) 0.054(3) 0.0059(19) 0.028(3) 0.007(2)
O8 0.072(3) 0.034(2) 0.031(2) 0.0071(19) 0.013(2) -0.010(2)
O9 0.115(5) 0.020(2) 0.036(3) -0.0052(19) 0.025(3) -0.002(3)
O10 0.115(5) 0.021(2) 0.036(3) 0.0035(19) 0.018(3) 0.000(3)
O11 0.096(4) 0.019(2) 0.027(2) 0.0018(17) 0.009(2) 0.000(2)
O12 0.092(4) 0.0146(19) 0.029(2) 0.0034(16) 0.014(2) 0.003(2)
C1 0.043(4) 0.074(5) 0.071(4) -0.015(4) 0.013(3) 0.001(4)
C2 0.059(5) 0.124(8) 0.109(7) -0.022(6) 0.011(5) 0.015(6)
C3 0.061(6) 0.132(8) 0.083(6) 0.001(6) 0.009(5) -0.020(6)
C4 0.073(6) 0.188(9) 0.076(6) 0.032(6) 0.029(5) 0.021(6)
C5 0.095(8) 0.171(9) 0.101(8) 0.024(8) 0.034(7) 0.011(8)
C5' 0.087(9) 0.191(11) 0.095(9) 0.019(10) 0.044(8) 0.020(10)
C6 0.081(6) 0.190(9) 0.111(7) 0.026(7) 0.024(6) 0.016(7)
C7 0.053(4) 0.098(6) 0.078(5) -0.013(5) 0.005(4) -0.006(4)
C8 0.086(7) 0.164(10) 0.101(7) 0.010(8) 0.008(6) -0.031(7)
C9 0.093(7) 0.185(10) 0.141(8) -0.027(8) 0.000(7) 0.019(8)
C10 0.060(5) 0.118(7) 0.068(5) 0.024(5) 0.021(4) 0.017(5)
C11 0.062(6) 0.164(9) 0.097(7) 0.024(7) 0.027(5) -0.001(6)
C12 0.089(7) 0.186(10) 0.092(7) 0.029(8) 0.034(6) 0.010(8)
C13 0.043(3) 0.021(2) 0.035(3) 0.003(2) 0.006(2) 0.001(2)
C14 0.041(3) 0.019(2) 0.033(2) 0.0012(19) 0.013(2) 0.001(2)
C15 0.062(3) 0.031(2) 0.043(2) -0.002(2) 0.023(2) -0.006(2)
C16 0.068(2) 0.038(2) 0.048(2) -0.001(2) 0.023(2) -0.007(2)
C17 0.082(3) 0.057(3) 0.070(3) 0.003(2) 0.022(2) -0.009(2)
C18 0.086(3) 0.085(3) 0.082(3) -0.002(3) 0.026(3) -0.005(3)
C19 0.091(4) 0.103(4) 0.090(4) 0.007(4) 0.026(4) -0.009(4)
C20 0.096(4) 0.108(4) 0.107(4) 0.012(4) 0.023(4) 0.003(4)
C21 0.104(4) 0.105(4) 0.114(4) 0.005(4) 0.022(4) 0.007(4)
C22 0.087(3) 0.075(3) 0.085(3) 0.001(3) 0.025(3) 0.006(3)
C23 0.076(3) 0.067(3) 0.066(3) -0.004(3) 0.031(3) -0.001(3)
C24 0.085(3) 0.058(3) 0.069(3) 0.001(2) 0.020(2) -0.008(2)
C25 0.081(3) 0.061(3) 0.055(3) -0.001(2) 0.032(2) -0.010(3)
C26 0.090(3) 0.077(3) 0.068(3) 0.003(3) 0.027(3) -0.013(3)
C27 0.101(4) 0.087(4) 0.070(4) 0.005(4) 0.036(4) -0.006(4)
C28 0.107(4) 0.083(4) 0.056(4) -0.003(3) 0.032(3) 0.007(4)
C29 0.097(4) 0.081(4) 0.065(4) -0.017(3) 0.011(3) 0.006(4)
C30 0.084(3) 0.068(3) 0.067(3) -0.011(3) 0.025(3) -0.003(3)
C31 0.071(3) 0.042(3) 0.061(3) -0.001(2) 0.023(2) -0.004(2)
C32 0.077(3) 0.052(3) 0.079(3) 0.008(3) 0.020(3) -0.005(3)
C33 0.088(4) 0.060(4) 0.108(4) 0.008(4) 0.018(4) 0.002(3)
C34 0.083(4) 0.063(4) 0.110(4) 0.003(4) 0.023(4) 0.004(4)
C35 0.086(4) 0.061(4) 0.103(4) 0.004(4) 0.034(4) -0.003(4)
C36 0.078(3) 0.052(3) 0.074(3) 0.004(3) 0.024(3) -0.004(3)
C37 0.065(3) 0.035(2) 0.047(2) 0.008(2) 0.020(2) -0.005(2)
C38 0.043(3) 0.019(2) 0.031(2) 0.0034(19) 0.011(2) -0.001(2)
C39 0.043(3) 0.013(2) 0.029(2) 0.0006(18) 0.012(2) 0.0027(19)
C40 0.051(3) 0.021(2) 0.032(3) 0.001(2) 0.015(2) 0.000(2)
C41 0.035(3) 0.025(2) 0.033(2) 0.001(2) 0.007(2) -0.002(2)
C42 0.035(2) 0.015(2) 0.031(2) 0.0038(18) 0.009(2) -0.0016(19)
C43 0.049(2) 0.020(2) 0.032(2) -0.0013(18) 0.014(2) 0.002(2)
C44 0.056(2) 0.033(2) 0.036(2) -0.0026(19) 0.017(2) 0.002(2)
C45 0.069(3) 0.046(2) 0.050(2) -0.001(2) 0.021(2) 0.003(2)
C46 0.063(3) 0.047(3) 0.046(2) -0.002(2) 0.016(2) -0.003(2)
C47 0.069(3) 0.056(3) 0.064(3) -0.013(3) 0.012(3) -0.001(3)
C48 0.075(4) 0.076(4) 0.086(4) -0.015(3) 0.017(3) 0.000(3)
C49 0.080(4) 0.074(4) 0.092(4) -0.010(4) 0.008(4) -0.014(4)
C50 0.085(4) 0.065(4) 0.090(4) -0.019(4) 0.001(4) -0.007(4)
C51 0.072(3) 0.057(3) 0.062(3) -0.011(3) 0.012(3) 0.001(3)
C52 0.070(3) 0.055(3) 0.053(2) -0.002(2) 0.020(2) 0.005(2)
C53 0.077(3) 0.075(3) 0.055(3) 0.003(3) 0.021(3) 0.000(3)
C54 0.092(4) 0.089(4) 0.059(3) 0.002(3) 0.018(3) -0.008(4)
C55 0.100(4) 0.087(4) 0.056(4) -0.007(4) 0.021(3) -0.014(4)
C56 0.094(4) 0.089(4) 0.069(4) -0.016(4) 0.040(3) 0.003(4)
C57 0.082(3) 0.077(3) 0.061(3) -0.010(3) 0.025(3) 0.008(3)
C58 0.075(3) 0.070(3) 0.049(3) -0.003(2) 0.026(2) 0.006(3)
C59 0.065(3) 0.059(3) 0.053(3) 0.001(2) 0.023(2) 0.000(3)
C60 0.076(3) 0.067(3) 0.067(3) 0.005(3) 0.017(3) -0.004(3)
C61 0.085(4) 0.080(4) 0.088(4) 0.006(4) 0.018(4) -0.018(4)
C62 0.074(4) 0.091(4) 0.079(4) -0.003(4) 0.019(4) -0.007(4)
C63 0.076(4) 0.082(4) 0.074(4) 0.001(4) 0.015(4) 0.006(4)
C64 0.071(3) 0.069(3) 0.065(3) 0.002(3) 0.019(3) 0.001(3)
C65 0.052(2) 0.031(2) 0.035(2) 0.0018(19) 0.018(2) 0.000(2)
C66 0.037(2) 0.016(2) 0.029(2) 0.0022(18) 0.009(2) -0.0019(19)
C67 0.038(2) 0.015(2) 0.028(2) -0.0012(18) 0.012(2) 0.0008(19)
C68 0.041(3) 0.019(2) 0.029(2) -0.001(2) 0.010(2) -0.006(2)

loop_
_atom_type_symbol
_atom_type_description
_atom_type_scat_dispersion_real
_atom_type_scat_dispersion_imag
_atom_type_scat_source
C C 0.0033 0.0016 'International Tables Vol C Tables 4.2.6.8 and 6.1.1.4'
H H 0.0000 0.0000 'International Tables Vol C Tables 4.2.6.8 and 6.1.1.4'
Cd Cd -0.8075 1.2024 'International Tables Vol C Tables 4.2.6.8 and 6.1.1.4'
N N 0.0061 0.0033 'International Tables Vol C Tables 4.2.6.8 and 6.1.1.4'
O O 0.0106 0.0060 'International Tables Vol C Tables 4.2.6.8 and 6.1.1.4'

loop_
_geom_angle_atom_site_label_1
_geom_angle_atom_site_label_2
_geom_angle_atom_site_label_3
_geom_angle
_geom_angle_site_symmetry_1
_geom_angle_site_symmetry_3
O3 Cd1 O4 178.0(2) . .
O3 Cd1 O12 92.2(2) . 1_565
O3 Cd1 C68 88.9(2) . 1_565
O4 Cd1 O12 89.5(2) . 1_565
O4 Cd1 C68 93.1(2) . 1_565
O6 Cd1 O3 91.6(2) . .
O6 Cd1 O4 87.2(2) . .
O6 Cd1 O11 96.28(17) . 1_565
O6 Cd1 O12 151.82(17) . 1_565
O6 Cd1 C68 124.23(18) . 1_565
O7 Cd1 O3 97.2(2) . .
O7 Cd1 O4 81.9(2) . .
O7 Cd1 O6 117.43(18) . .
O7 Cd1 O11 145.62(17) . 1_565
O7 Cd1 O12 89.72(16) . 1_565
O7 Cd1 C68 117.78(18) . 1_565
O11 Cd1 O3 87.8(2) 1_565 .
O11 Cd1 O4 93.9(2) 1_565 .
O11 Cd1 O12 56.02(15) 1_565 1_565
O11 Cd1 C68 28.00(16) 1_565 1_565
O12 Cd1 C68 28.06(16) 1_565 1_565
O1 Cd2 O2 176.3(2) . .
O1 Cd2 O9 87.4(2) . 1_545
O1 Cd2 O10 94.3(2) . 1_545
O1 Cd2 C40 90.7(2) . 1_545
O2 Cd2 C40 91.2(2) . 1_545
O5 Cd2 O1 98.1(2) . .
O5 Cd2 O2 83.9(2) . .
O5 Cd2 O8 120.05(18) . .
O5 Cd2 O9 144.91(17) . 1_545
O5 Cd2 O10 89.12(17) . 1_545
O5 Cd2 C40 117.15(18) . 1_545
O8 Cd2 O1 92.0(2) . .
O8 Cd2 O2 84.3(2) . .
O8 Cd2 O9 94.17(17) . 1_545
O8 Cd2 O10 148.90(17) . 1_545
O8 Cd2 C40 121.65(18) . 1_545
O9 Cd2 O2 92.7(2) 1_545 .
O9 Cd2 O10 55.83(16) 1_545 1_545
O9 Cd2 C40 27.80(17) 1_545 1_545
O10 Cd2 O2 88.8(2) 1_545 .
O10 Cd2 C40 28.04(17) 1_545 1_545
C1 N1 C2 119.0(10) . .
C1 N1 C3 121.1(10) . .
C3 N1 C2 119.6(8) . .
C4 N2 C5 120.7(14) . .
C4 N2 C5' 120.6(15) . .
C4 N2 C6 123.2(11) . .
C6 N2 C5 108.4(15) . .
C6 N2 C5' 111.9(13) . .
C7 N3 C8 120.6(12) . .
C7 N3 C9 118.3(13) . .
C8 N3 C9 120.2(11) . .
C10 N4 C11 120.6(9) . .
C10 N4 C12 125.3(9) . .
C11 N4 C12 114.1(9) . .
C1 O1 Cd2 121.5(6) . .
C4 O2 Cd2 120.1(8) . .
C7 O3 Cd1 125.4(7) . .
C10 O4 Cd1 120.3(6) . .
C13 O5 Cd2 114.6(4) . .
C13 O6 Cd1 153.5(5) . .
C41 O7 Cd1 117.5(4) . .
C41 O8 Cd2 147.8(5) . .
C40 O9 Cd2 91.6(4) . 1_565
C40 O10 Cd2 89.3(4) . 1_565
C68 O11 Cd1 93.2(3) . 1_545
C68 O12 Cd1 88.0(3) . 1_545
N1 C1 H1 117.6 . .
O1 C1 N1 124.8(10) . .
O1 C1 H1 117.6 . .
N1 C2 H2A 109.5 . .
N1 C2 H2B 109.5 . .
N1 C2 H2C 109.5 . .
H2A C2 H2B 109.5 . .
H2A C2 H2C 109.5 . .
H2B C2 H2C 109.5 . .
N1 C3 H3A 109.5 . .
N1 C3 H3B 109.5 . .
N1 C3 H3C 109.5 . .
H3A C3 H3B 109.5 . .
H3A C3 H3C 109.5 . .
H3B C3 H3C 109.5 . .
N2 C4 H4 116.6 . .
O2 C4 N2 126.7(12) . .
O2 C4 H4 116.6 . .
N2 C5 H5A 109.5 . .
N2 C5 H5B 109.5 . .
N2 C5 H5C 109.5 . .
H5A C5 H5B 109.5 . .
H5A C5 H5C 109.5 . .
H5B C5 H5C 109.5 . .
N2 C5' H5'A 109.5 . .
N2 C5' H5'B 109.5 . .
N2 C5' H5'C 109.5 . .
H5'A C5' H5'B 109.5 . .
H5'A C5' H5'C 109.5 . .
H5'B C5' H5'C 109.5 . .
N2 C6 H6A 109.5 . .
N2 C6 H6B 109.5 . .
N2 C6 H6C 109.5 . .
H6A C6 H6B 109.5 . .
H6A C6 H6C 109.5 . .
H6B C6 H6C 109.5 . .
N3 C7 H7 118.0 . .
O3 C7 N3 123.9(12) . .
O3 C7 H7 118.0 . .
N3 C8 H8A 109.5 . .
N3 C8 H8B 109.5 . .
N3 C8 H8C 109.5 . .
H8A C8 H8B 109.5 . .
H8A C8 H8C 109.5 . .
H8B C8 H8C 109.5 . .
N3 C9 H9A 109.5 . .
N3 C9 H9B 109.5 . .
N3 C9 H9C 109.5 . .
H9A C9 H9B 109.5 . .
H9A C9 H9C 109.5 . .
H9B C9 H9C 109.5 . .
N4 C10 H10 115.8 . .
O4 C10 N4 128.3(10) . .
O4 C10 H10 115.8 . .
N4 C11 H11A 109.5 . .
N4 C11 H11B 109.5 . .
N4 C11 H11C 109.5 . .
H11A C11 H11B 109.5 . .
H11A C11 H11C 109.5 . .
H11B C11 H11C 109.5 . .
N4 C12 H12A 109.5 . .
N4 C12 H12B 109.5 . .
N4 C12 H12C 109.5 . .
H12A C12 H12B 109.5 . .
H12A C12 H12C 109.5 . .
H12B C12 H12C 109.5 . .
O5 C13 O6 123.1(6) . .
O5 C13 C14 118.3(6) . .
O6 C13 C14 118.5(5) . .
C15 C14 C13 118.1(5) . .
C15 C14 C39 120.0(5) . .
C39 C14 C13 121.8(5) . .
C14 C15 H15 119.9 . .
C16 C15 C14 120.3(6) . .
C16 C15 H15 119.9 . .
C15 C16 C17 118.4(7) . .
C15 C16 C37 119.8(7) . .
C37 C16 C17 121.1(7) . .
C23 C17 C16 117.1(8) . .
C24 C17 C16 120.8(9) . .
C24 C17 C23 122.0(9) . .
C19 C18 H18 120.0 . .
C19 C18 C23 120.0 . .
C23 C18 H18 120.0 . .
C18 C19 H19 120.0 . .
C20 C19 C18 120.0 . .
C20 C19 H19 120.0 . .
C19 C20 H20 120.0 . .
C21 C20 C19 120.0 . .
C21 C20 H20 120.0 . .
C20 C21 H21 120.0 . .
C20 C21 C22 120.0 . .
C22 C21 H21 120.0 . .
C21 C22 H22 120.0 . .
C21 C22 C23 120.0 . .
C23 C22 H22 120.0 . .
C18 C23 C17 117.6(6) . .
C22 C23 C17 120.8(6) . .
C22 C23 C18 120.0 . .
C17 C24 C25 121.7(8) . .
C17 C24 C31 118.3(9) . .
C31 C24 C25 119.9(7) . .
C26 C25 C24 125.1(5) . .
C26 C25 C30 120.0 . .
C30 C25 C24 113.9(5) . .
C25 C26 H26 120.0 . .
C25 C26 C27 120.0 . .
C27 C26 H26 120.0 . .
C26 C27 H27 120.0 . .
C28 C27 C26 120.0 . .
C28 C27 H27 120.0 . .
C27 C28 H28 120.0 . .
C29 C28 C27 120.0 . .
C29 C28 H28 120.0 . .
C28 C29 H29 120.0 . .
C28 C29 C30 120.0 . .
C30 C29 H29 120.0 . .
C25 C30 H30 120.0 . .
C29 C30 C25 120.0 . .
C29 C30 H30 120.0 . .
C32 C31 C24 115.2(5) . .
C32 C31 C36 120.0 . .
C36 C31 C24 124.6(5) . .
C31 C32 H32 120.0 . .
C31 C32 C33 120.0 . .
C33 C32 H32 120.0 . .
C32 C33 H33 120.0 . .
C34 C33 C32 120.0 . .
C34 C33 H33 120.0 . .
C33 C34 H34 120.0 . .
C33 C34 C35 120.0 . .
C35 C34 H34 120.0 . .
C34 C35 H35 120.0 . .
C36 C35 C34 120.0 . .
C36 C35 H35 120.0 . .
C31 C36 H36 120.0 . .
C35 C36 C31 120.0 . .
C35 C36 H36 120.0 . .
C16 C37 H37 120.5 . .
C38 C37 C16 119.1(6) . .
C38 C37 H37 120.5 . .
C37 C38 C40 118.7(5) . .
C39 C38 C37 120.7(6) . .
C39 C38 C40 120.5(5) . .
C14 C39 H39 120.1 . .
C38 C39 C14 119.8(5) . .
C38 C39 H39 120.1 . .
O9 C40 Cd2 60.5(3) . 1_565
O9 C40 O10 123.2(6) . .
O9 C40 C38 118.8(5) . .
O10 C40 Cd2 62.6(3) . 1_565
O10 C40 C38 118.0(5) . .
C38 C40 Cd2 178.7(5) . 1_565
O7 C41 C42 117.4(5) . .
O8 C41 O7 123.5(6) . .
O8 C41 C42 119.0(5) . .
C43 C42 C41 118.1(5) . .
C67 C42 C41 121.7(5) . .
C67 C42 C43 120.2(5) . .
C42 C43 H43 119.7 . .
C44 C43 C42 120.6(5) . .
C44 C43 H43 119.7 . .
C43 C44 C45 118.8(6) . .
C43 C44 C65 119.2(6) . .
C65 C44 C45 121.1(6) . .
C44 C45 C46 113.1(6) . .
C52 C45 C44 123.6(8) . .
C52 C45 C46 123.2(8) . .
C47 C46 C45 114.0(7) . .
C51 C46 C45 126.3(8) . .
C51 C46 C47 119.0(8) . .
C46 C47 H47 120.2 . .
C48 C47 C46 119.5(9) . .
C48 C47 H47 120.2 . .
C47 C48 H48 120.0 . .
C47 C48 C49 119.9(10) . .
C49 C48 H48 120.0 . .
C48 C49 H49 120.5 . .
C50 C49 C48 119.1(11) . .
C50 C49 H49 120.5 . .
C49 C50 H50 119.1 . .
C49 C50 C51 121.7(10) . .
C51 C50 H50 119.1 . .
C46 C51 C50 120.5(9) . .
C46 C51 H51 119.7 . .
C50 C51 H51 119.7 . .
C45 C52 C58 123.4(9) . .
C45 C52 C59 118.9(8) . .
C58 C52 C59 117.5(7) . .
C54 C53 H53 119.9 . .
C58 C53 H53 119.9 . .
C58 C53 C54 120.3(10) . .
C53 C54 H54 118.9 . .
C55 C54 C53 122.1(11) . .
C55 C54 H54 118.9 . .
C54 C55 H55 119.1 . .
C54 C55 C56 121.8(10) . .
C56 C55 H55 119.1 . .
C55 C56 H56 121.1 . .
C55 C56 C57 117.9(9) . .
C57 C56 H56 121.1 . .
C56 C57 H57 120.4 . .
C58 C57 C56 119.2(10) . .
C58 C57 H57 120.4 . .
C53 C58 C52 121.7(8) . .
C53 C58 C57 118.5(8) . .
C57 C58 C52 119.3(9) . .
C60 C59 C52 117.9(8) . .
C64 C59 C52 123.3(8) . .
C64 C59 C60 118.4(9) . .
C59 C60 H60 120.7 . .
C59 C60 C61 118.6(10) . .
C61 C60 H60 120.7 . .
C60 C61 H61 120.6 . .
C62 C61 C60 118.8(11) . .
C62 C61 H61 120.6 . .
C61 C62 H62 118.8 . .
C63 C62 C61 122.4(11) . .
C63 C62 H62 118.8 . .
C62 C63 H63 119.8 . .
C62 C63 C64 120.4(11) . .
C64 C63 H63 119.8 . .
C59 C64 H64 119.3 . .
C63 C64 C59 121.4(10) . .
C63 C64 H64 119.3 . .
C44 C65 H65 119.9 . .
C66 C65 C44 120.2(6) . .
C66 C65 H65 119.9 . .
C65 C66 C67 120.5(5) . .
C65 C66 C68 119.1(5) . .
C67 C66 C68 120.4(5) . .
C42 C67 C66 119.4(5) . .
C42 C67 H67 120.3 . .
C66 C67 H67 120.3 . .
O11 C68 Cd1 58.9(3) . 1_545
O11 C68 O12 122.7(5) . .
O11 C68 C66 118.1(5) . .
O12 C68 Cd1 64.0(3) . 1_545
O12 C68 C66 119.1(5) . .
C66 C68 Cd1 176.9(4) . 1_545

loop_
_geom_bond_atom_site_label_1
_geom_bond_atom_site_label_2
_geom_bond_distance
_geom_bond_site_symmetry_2
Cd1 O3 2.301(6) .
Cd1 O4 2.389(5) .
Cd1 O6 2.217(5) .
Cd1 O7 2.198(4) .
Cd1 O11 2.282(4) 1_565
Cd1 O12 2.394(4) 1_565
Cd1 C68 2.662(6) 1_565
Cd2 O1 2.314(6) .
Cd2 O2 2.384(6) .
Cd2 O5 2.216(5) .
Cd2 O8 2.216(5) .
Cd2 O9 2.314(5) 1_545
Cd2 O10 2.359(5) 1_545
Cd2 C40 2.656(6) 1_545
N1 C1 1.330(11) .
N1 C2 1.451(14) .
N1 C3 1.430(14) .
N2 C4 1.303(14) .
N2 C5 1.53(3) .
N2 C5' 1.58(3) .
N2 C6 1.412(16) .
N3 C7 1.360(13) .
N3 C8 1.418(17) .
N3 C9 1.443(18) .
N4 C10 1.286(12) .
N4 C11 1.437(13) .
N4 C12 1.443(13) .
O1 C1 1.204(10) .
O2 C4 1.188(12) .
O3 C7 1.147(12) .
O4 C10 1.224(11) .
O5 C13 1.245(7) .
O6 C13 1.262(8) .
O7 C41 1.258(7) .
O8 C41 1.252(7) .
O9 C40 1.239(7) .
O10 C40 1.248(7) .
O11 C68 1.252(7) .
O12 C68 1.253(7) .
C1 H1 0.9300 .
C2 H2A 0.9600 .
C2 H2B 0.9600 .
C2 H2C 0.9600 .
C3 H3A 0.9600 .
C3 H3B 0.9600 .
C3 H3C 0.9600 .
C4 H4 0.9300 .
C5 H5A 0.9600 .
C5 H5B 0.9600 .
C5 H5C 0.9600 .
C5' H5'A 0.9600 .
C5' H5'B 0.9600 .
C5' H5'C 0.9600 .
C6 H6A 0.9600 .
C6 H6B 0.9600 .
C6 H6C 0.9600 .
C7 H7 0.9300 .
C8 H8A 0.9600 .
C8 H8B 0.9600 .
C8 H8C 0.9600 .
C9 H9A 0.9600 .
C9 H9B 0.9600 .
C9 H9C 0.9600 .
C10 H10 0.9300 .
C11 H11A 0.9600 .
C11 H11B 0.9600 .
C11 H11C 0.9600 .
C12 H12A 0.9600 .
C12 H12B 0.9600 .
C12 H12C 0.9600 .
C13 C14 1.509(8) .
C14 C15 1.387(9) .
C14 C39 1.389(8) .
C15 H15 0.9300 .
C15 C16 1.376(10) .
C16 C17 1.559(12) .
C16 C37 1.411(10) .
C17 C23 1.534(11) .
C17 C24 1.211(13) .
C18 H18 0.9300 .
C18 C19 1.3900 .
C18 C23 1.3900 .
C19 H19 0.9300 .
C19 C20 1.3900 .
C20 H20 0.9300 .
C20 C21 1.3900 .
C21 H21 0.9300 .
C21 C22 1.3900 .
C22 H22 0.9300 .
C22 C23 1.3900 .
C24 C25 1.549(10) .
C24 C31 1.546(8) .
C25 C26 1.3900 .
C25 C30 1.3900 .
C26 H26 0.9300 .
C26 C27 1.3900 .
C27 H27 0.9300 .
C27 C28 1.3900 .
C28 H28 0.9300 .
C28 C29 1.3900 .
C29 H29 0.9300 .
C29 C30 1.3900 .
C30 H30 0.9300 .
C31 C32 1.3900 .
C31 C36 1.3900 .
C32 H32 0.9300 .
C32 C33 1.3900 .
C33 H33 0.9300 .
C33 C34 1.3900 .
C34 H34 0.9300 .
C34 C35 1.3900 .
C35 H35 0.9300 .
C35 C36 1.3900 .
C36 H36 0.9300 .
C37 H37 0.9300 .
C37 C38 1.385(9) .
C38 C39 1.380(7) .
C38 C40 1.518(8) .
C39 H39 0.9300 .
C41 C42 1.503(8) .
C42 C43 1.399(8) .
C42 C67 1.385(7) .
C43 H43 0.9300 .
C43 C44 1.377(9) .
C44 C45 1.528(10) .
C44 C65 1.403(9) .
C45 C46 1.547(12) .
C45 C52 1.248(11) .
C46 C47 1.393(12) .
C46 C51 1.356(11) .
C47 H47 0.9300 .
C47 C48 1.375(13) .
C48 H48 0.9300 .
C48 C49 1.389(14) .
C49 H49 0.9300 .
C49 C50 1.333(15) .
C50 H50 0.9300 .
C50 C51 1.365(13) .
C51 H51 0.9300 .
C52 C58 1.522(11) .
C52 C59 1.542(12) .
C53 H53 0.9300 .
C53 C54 1.382(13) .
C53 C58 1.369(13) .
C54 H54 0.9300 .
C54 C55 1.281(14) .
C55 H55 0.9300 .
C55 C56 1.363(15) .
C56 H56 0.9300 .
C56 C57 1.447(13) .
C57 H57 0.9300 .
C57 C58 1.373(12) .
C59 C60 1.385(13) .
C59 C64 1.378(12) .
C60 H60 0.9300 .
C60 C61 1.416(14) .
C61 H61 0.9300 .
C61 C62 1.376(15) .
C62 H62 0.9300 .
C62 C63 1.285(15) .
C63 H63 0.9300 .
C63 C64 1.372(13) .
C64 H64 0.9300 .
C65 H65 0.9300 .
C65 C66 1.387(8) .
C66 C67 1.389(7) .
C66 C68 1.515(7) .
C67 H67 0.9300 .

loop_
_geom_torsion_atom_site_label_1
_geom_torsion_atom_site_label_2
_geom_torsion_atom_site_label_3
_geom_torsion_atom_site_label_4
_geom_torsion
_geom_torsion_site_symmetry_1
Cd1 O3 C7 N3 -166.9(8) .
Cd1 O4 C10 N4 177.2(10) .
Cd1 O6 C13 O5 100.0(11) .
Cd1 O6 C13 C14 -84.2(11) .
Cd1 O7 C41 O8 13.0(9) .
Cd1 O7 C41 C42 -170.0(4) .
Cd1 O11 C68 O12 -4.5(7) 1_545
Cd1 O11 C68 C66 179.2(5) 1_545
Cd1 O12 C68 O11 4.3(7) 1_545
Cd1 O12 C68 C66 -179.5(5) 1_545
Cd2 O1 C1 N1 164.0(7) .
Cd2 O2 C4 N2 -173.5(13) .
Cd2 O5 C13 O6 -13.2(9) .
Cd2 O5 C13 C14 171.0(4) .
Cd2 O8 C41 O7 -93.1(9) .
Cd2 O8 C41 C42 89.9(9) .
Cd2 O9 C40 O10 1.3(8) 1_565
Cd2 O9 C40 C38 178.7(5) 1_565
Cd2 O10 C40 O9 -1.2(8) 1_565
Cd2 O10 C40 C38 -178.7(5) 1_565
O5 C13 C14 C15 3.5(10) .
O5 C13 C14 C39 -174.8(6) .
O6 C13 C14 C15 -172.5(7) .
O6 C13 C14 C39 9.2(10) .
O7 C41 C42 C43 -12.6(9) .
O7 C41 C42 C67 168.5(6) .
O8 C41 C42 C43 164.7(6) .
O8 C41 C42 C67 -14.3(9) .
C2 N1 C1 O1 -173.7(10) .
C3 N1 C1 O1 -0.8(15) .
C5 N2 C4 O2 -147(2) .
C5' N2 C4 O2 154(2) .
C6 N2 C4 O2 -1(3) .
C8 N3 C7 O3 4.9(19) .
C9 N3 C7 O3 174.3(12) .
C11 N4 C10 O4 2(2) .
C12 N4 C10 O4 -178.0(13) .
C13 C14 C15 C16 179.5(7) .
C13 C14 C39 C38 -178.4(6) .
C14 C15 C16 C17 168.6(7) .
C14 C15 C16 C37 -1.8(12) .
C15 C14 C39 C38 3.4(10) .
C15 C16 C17 C23 -64.6(10) .
C15 C16 C17 C24 117.9(11) .
C15 C16 C37 C38 4.7(12) .
C16 C17 C23 C18 -61.6(8) .
C16 C17 C23 C22 103.8(8) .
C16 C17 C24 C25 179.4(7) .
C16 C17 C24 C31 -3.4(14) .
C16 C37 C38 C39 -3.6(11) .
C16 C37 C38 C40 173.1(7) .
C17 C16 C37 C38 -165.5(8) .
C17 C24 C25 C26 -57.9(12) .
C17 C24 C25 C30 133.9(9) .
C17 C24 C31 C32 119.0(9) .
C17 C24 C31 C36 -66.6(11) .
C18 C19 C20 C21 0.0 .
C19 C18 C23 C17 165.5(7) .
C19 C18 C23 C22 0.0 .
C19 C20 C21 C22 0.0 .
C20 C21 C22 C23 0.0 .
C21 C22 C23 C17 -165.0(7) .
C21 C22 C23 C18 0.0 .
C23 C17 C24 C25 2.1(15) .
C23 C17 C24 C31 179.3(7) .
C23 C18 C19 C20 0.0 .
C24 C17 C23 C18 115.9(10) .
C24 C17 C23 C22 -78.7(11) .
C24 C25 C26 C27 -167.6(7) .
C24 C25 C30 C29 168.9(6) .
C24 C31 C32 C33 174.7(6) .
C24 C31 C36 C35 -174.1(7) .
C25 C24 C31 C32 -63.8(8) .
C25 C24 C31 C36 110.6(7) .
C25 C26 C27 C28 0.0 .
C26 C25 C30 C29 0.0 .
C26 C27 C28 C29 0.0 .
C27 C28 C29 C30 0.0 .
C28 C29 C30 C25 0.0 .
C30 C25 C26 C27 0.0 .
C31 C24 C25 C26 124.9(7) .
C31 C24 C25 C30 -43.3(9) .
C31 C32 C33 C34 0.0 .
C32 C31 C36 C35 0.0 .
C32 C33 C34 C35 0.0 .
C33 C34 C35 C36 0.0 .
C34 C35 C36 C31 0.0 .
C36 C31 C32 C33 0.0 .
C37 C16 C17 C23 105.7(9) .
C37 C16 C17 C24 -71.8(13) .
C37 C38 C39 C14 -0.4(10) .
C37 C38 C40 O9 -165.6(7) .
C37 C38 C40 O10 11.9(10) .
C39 C14 C15 C16 -2.2(11) .
C39 C38 C40 O9 11.1(10) .
C39 C38 C40 O10 -171.4(7) .
C40 C38 C39 C14 -177.0(6) .
C41 C42 C43 C44 -179.0(6) .
C41 C42 C67 C66 179.6(6) .
C42 C43 C44 C45 168.8(6) .
C42 C43 C44 C65 -0.6(11) .
C43 C42 C67 C66 0.6(9) .
C43 C44 C45 C46 -57.2(9) .
C43 C44 C45 C52 119.3(9) .
C43 C44 C65 C66 0.5(11) .
C44 C45 C46 C47 -55.9(9) .
C44 C45 C46 C51 115.1(9) .
C44 C45 C52 C58 179.2(7) .
C44 C45 C52 C59 -5.0(13) .
C44 C65 C66 C67 0.1(10) .
C44 C65 C66 C68 179.8(6) .
C45 C44 C65 C66 -168.6(7) .
C45 C46 C47 C48 170.6(8) .
C45 C46 C51 C50 -170.7(9) .
C45 C52 C58 C53 -54.3(14) .
C45 C52 C58 C57 133.8(11) .
C45 C52 C59 C60 113.3(10) .
C45 C52 C59 C64 -74.8(12) .
C46 C45 C52 C58 -4.6(14) .
C46 C45 C52 C59 171.2(7) .
C46 C47 C48 C49 3.7(16) .
C47 C46 C51 C50 0.0(14) .
C47 C48 C49 C50 -5.1(17) .
C48 C49 C50 C51 4.0(18) .
C49 C50 C51 C46 -1.4(17) .
C51 C46 C47 C48 -1.2(14) .
C52 C45 C46 C47 127.6(10) .
C52 C45 C46 C51 -61.4(13) .
C52 C59 C60 C61 172.8(8) .
C52 C59 C64 C63 -171.4(9) .
C53 C54 C55 C56 -0.1(19) .
C54 C53 C58 C52 -175.6(9) .
C54 C53 C58 C57 -3.7(15) .
C54 C55 C56 C57 -0.3(18) .
C55 C56 C57 C58 -1.3(16) .
C56 C57 C58 C52 175.4(9) .
C56 C57 C58 C53 3.2(15) .
C58 C52 C59 C60 -70.6(11) .
C58 C52 C59 C64 101.3(10) .
C58 C53 C54 C55 2.1(17) .
C59 C52 C58 C53 129.8(10) .
C59 C52 C58 C57 -42.1(13) .
C59 C60 C61 C62 -0.4(16) .
C60 C59 C64 C63 0.4(14) .
C60 C61 C62 C63 -0.8(18) .
C61 C62 C63 C64 1.7(18) .
C62 C63 C64 C59 -1.6(16) .
C64 C59 C60 C61 0.5(14) .
C65 C44 C45 C46 112.0(8) .
C65 C44 C45 C52 -71.5(11) .
C65 C66 C67 C42 -0.7(9) .
C65 C66 C68 O11 166.1(6) .
C65 C66 C68 O12 -10.2(9) .
C67 C42 C43 C44 0.0(10) .
C67 C66 C68 O11 -14.2(9) .
C67 C66 C68 O12 169.4(6) .
C68 C66 C67 C42 179.7(6) .
